data_4129933
loop_
_publ_author_name
'Hu, Tian-Jiao'
'Zhang, Ge'
'Chen, Ya-Heng'
'Feng, Chen-Guo'
'Lin, Guo-Qiang'

_publ_section_title
;
 Borylation of Olefin C-H Bond via Aryl to Vinyl Palladium 1,4-Migration.
;
_journal_issue 9
_journal_name_full 'Journal of the American Chemical Society'
_journal_page_first 2897
_journal_page_last 2900
_journal_paper_doi 10.1021/jacs.5b11990
_journal_volume 138
_journal_year 2016
_chemical_formula_sum 'C21 H25 B O2'
_chemical_formula_weight 320.22
_space_group_crystal_system monoclinic
_space_group_IT_number 14
_space_group_name_Hall '-P 2ybc'
_space_group_name_H-M_alt 'P 1 21/c 1'
_atom_sites_solution_hydrogens geom
_audit_creation_method SHELXL-2013
_cell_angle_alpha 90
_cell_angle_beta 104.684(3)
_cell_angle_gamma 90
_cell_formula_units_Z 4
_cell_length_a 14.969(2)
_cell_length_b 6.2857(9)
_cell_length_c 20.527(3)
_cell_measurement_reflns_used 2212
_cell_measurement_temperature 293(2)
_cell_measurement_theta_max 52.350
_cell_measurement_theta_min 5.532
_cell_volume 1868.3(5)
_computing_cell_refinement 'Bruker SMART'
_computing_data_collection 'Bruker SMART'
_computing_data_reduction 'Bruker SHELXTL'
_computing_molecular_graphics 'Bruker SHELXTL'
_computing_publication_material 'Bruker SHELXTL'
_computing_structure_refinement 'SHELXL-2013 (Sheldrick, 2013)'
_computing_structure_solution 'Bruker SHELXTL'
_diffrn_ambient_temperature 293(2)
_diffrn_measured_fraction_theta_full 1.000
_diffrn_measured_fraction_theta_max 0.999
_diffrn_measurement_device_type 'CCD area detector'
_diffrn_measurement_method 'phi and omega scans'
_diffrn_radiation_type MoK\a
_diffrn_radiation_wavelength 0.71073
_diffrn_reflns_av_R_equivalents 0.0360
_diffrn_reflns_av_unetI/netI 0.0391
_diffrn_reflns_Laue_measured_fraction_full 1.000
_diffrn_reflns_Laue_measured_fraction_max 0.999
_diffrn_reflns_limit_h_max 18
_diffrn_reflns_limit_h_min -18
_diffrn_reflns_limit_k_max 5
_diffrn_reflns_limit_k_min -7
_diffrn_reflns_limit_l_max 25
_diffrn_reflns_limit_l_min -23
_diffrn_reflns_number 10784
_diffrn_reflns_point_group_measured_fraction_full 1.000
_diffrn_reflns_point_group_measured_fraction_max 0.999
_diffrn_reflns_theta_full 25.242
_diffrn_reflns_theta_max 25.995
_diffrn_reflns_theta_min 2.051
_exptl_absorpt_coefficient_mu 0.070
_exptl_absorpt_correction_T_max 0.7456
_exptl_absorpt_correction_T_min 0.6380
_exptl_absorpt_correction_type multi-scan
_exptl_absorpt_process_details sadabs
_exptl_crystal_colour colorless
_exptl_crystal_density_diffrn 1.138
_exptl_crystal_description prismatic
_exptl_crystal_F_000 688
_exptl_crystal_size_max 0.210
_exptl_crystal_size_mid 0.180
_exptl_crystal_size_min 0.120
_refine_diff_density_max 0.158
_refine_diff_density_min -0.169
_refine_diff_density_rms 0.032
_refine_ls_extinction_coef 0.0107(19)
_refine_ls_extinction_expression Fc^*^=kFc[1+0.001xFc^2^\l^3^/sin(2\q)]^-1/4^
_refine_ls_extinction_method SHELXL
_refine_ls_goodness_of_fit_ref 1.031
_refine_ls_hydrogen_treatment constr
_refine_ls_matrix_type full
_refine_ls_number_parameters 223
_refine_ls_number_reflns 3668
_refine_ls_number_restraints 0
_refine_ls_restrained_S_all 1.031
_refine_ls_R_factor_all 0.0714
_refine_ls_R_factor_gt 0.0491
_refine_ls_shift/su_max 0.003
_refine_ls_shift/su_mean 0.000
_refine_ls_structure_factor_coef Fsqd
_refine_ls_weighting_details 'w=1/[\s^2^(Fo^2^)+(0.0756P)^2^+0.1410P] where P=(Fo^2^+2Fc^2^)/3'
_refine_ls_weighting_scheme calc
_refine_ls_wR_factor_gt 0.1318
_refine_ls_wR_factor_ref 0.1466
_reflns_Friedel_coverage 0.000
_reflns_number_gt 2563
_reflns_number_total 3668
_reflns_threshold_expression 'I > 2\s(I)'
_cod_data_source_file ja5b11990_si_001.cif
_cod_data_source_block cd15029
_cod_original_sg_symbol_H-M 'P 21/c'
_cod_database_code 4129933
_shelx_space_group_comment
; 
The symmetry employed for this shelxl refinement is uniquely defined 
by the following loop, which should always be used as a source of 
symmetry information in preference to the above space-group names. 
They are only intended as comments. 
;
_shelx_estimated_absorpt_t_min 0.985
_shelx_estimated_absorpt_t_max 0.992
_shelxl_version_number 2013-4

loop_
_space_group_symop_operation_xyz
'x, y, z'
'-x, y+1/2, -z+1/2'
'-x, -y, -z'
'x, -y-1/2, z-1/2'

loop_
_atom_site_label
_atom_site_type_symbol
_atom_site_fract_x
_atom_site_fract_y
_atom_site_fract_z
_atom_site_U_iso_or_equiv
_atom_site_adp_type
_atom_site_occupancy
_atom_site_site_symmetry_order
_atom_site_calc_flag
_atom_site_refinement_flags_posn
_atom_site_refinement_flags_adp
B1 B 0.25395(13) 0.9111(3) 0.55072(9) 0.0483(5) Uani 1 1 d . .
O1 O 0.28993(8) 0.8366(2) 0.50054(5) 0.0613(4) Uani 1 1 d . .
O2 O 0.16548(8) 0.9785(2) 0.52828(5) 0.0616(4) Uani 1 1 d . .
C1 C 0.31260(12) 0.9012(3) 0.62441(7) 0.0539(4) Uani 1 1 d . .
H1 H 0.3654 0.8177 0.6309 0.065 Uiso 1 1 calc R U
C2 C 0.30029(11) 0.9924(3) 0.68044(7) 0.0475(4) Uani 1 1 d . .
C3 C 0.22656(11) 1.1499(3) 0.68079(7) 0.0481(4) Uani 1 1 d . .
C4 C 0.21805(13) 1.3359(3) 0.64420(8) 0.0599(5) Uani 1 1 d . .
H4 H 0.2567 1.3594 0.6159 0.072 Uiso 1 1 calc R U
C5 C 0.15366(15) 1.4874(3) 0.64872(10) 0.0737(6) Uani 1 1 d . .
H5 H 0.1497 1.6124 0.6239 0.088 Uiso 1 1 calc R U
C6 C 0.09588(14) 1.4557(4) 0.68920(10) 0.0763(6) Uani 1 1 d . .
H6 H 0.0529 1.5592 0.6925 0.092 Uiso 1 1 calc R U
C7 C 0.10126(13) 1.2707(4) 0.72506(9) 0.0778(6) Uani 1 1 d . .
H7 H 0.0607 1.2469 0.7519 0.093 Uiso 1 1 calc R U
C8 C 0.16661(13) 1.1192(3) 0.72154(8) 0.0653(5) Uani 1 1 d . .
H8 H 0.1705 0.9951 0.7468 0.078 Uiso 1 1 calc R U
C9 C 0.36378(11) 0.9452(3) 0.74779(7) 0.0478(4) Uani 1 1 d . .
C10 C 0.38577(11) 1.1005(3) 0.79747(7) 0.0536(4) Uani 1 1 d . .
H10 H 0.3596 1.2352 0.7891 0.064 Uiso 1 1 calc R U
C11 C 0.44569(12) 1.0581(3) 0.85887(8) 0.0586(5) Uani 1 1 d . .
H11 H 0.4597 1.1654 0.8911 0.070 Uiso 1 1 calc R U
C12 C 0.48547(12) 0.8604(3) 0.87389(8) 0.0626(5) Uani 1 1 d . .
C13 C 0.46337(13) 0.7066(3) 0.82440(9) 0.0674(5) Uani 1 1 d . .
H13 H 0.4894 0.5719 0.8330 0.081 Uiso 1 1 calc R U
C14 C 0.40384(12) 0.7471(3) 0.76263(8) 0.0597(5) Uani 1 1 d . .
H14 H 0.3904 0.6398 0.7304 0.072 Uiso 1 1 calc R U
C15 C 0.54840(16) 0.8129(4) 0.94216(9) 0.0974(8) Uani 1 1 d . .
H15A H 0.5121 0.7726 0.9726 0.146 Uiso 1 1 calc R U
H15B H 0.5839 0.9374 0.9591 0.146 Uiso 1 1 calc R U
H15C H 0.5893 0.6985 0.9383 0.146 Uiso 1 1 calc R U
C16 C 0.22523(12) 0.8929(3) 0.43714(7) 0.0550(5) Uani 1 1 d . .
C17 C 0.13417(12) 0.9095(3) 0.45820(7) 0.0562(5) Uani 1 1 d . .
C18 C 0.25878(18) 1.1027(4) 0.41614(10) 0.0966(8) Uani 1 1 d . .
H18A H 0.2553 1.2099 0.4487 0.145 Uiso 1 1 calc R U
H18B H 0.2208 1.1432 0.3729 0.145 Uiso 1 1 calc R U
H18C H 0.3216 1.0880 0.4135 0.145 Uiso 1 1 calc R U
C19 C 0.22666(18) 0.7242(4) 0.38501(10) 0.0942(8) Uani 1 1 d . .
H19A H 0.2851 0.7274 0.3738 0.141 Uiso 1 1 calc R U
H19B H 0.1780 0.7512 0.3453 0.141 Uiso 1 1 calc R U
H19C H 0.2178 0.5869 0.4028 0.141 Uiso 1 1 calc R U
C20 C 0.06530(16) 1.0688(4) 0.41900(10) 0.0905(7) Uani 1 1 d . .
H20A H 0.0097 1.0632 0.4341 0.136 Uiso 1 1 calc R U
H20B H 0.0514 1.0351 0.3719 0.136 Uiso 1 1 calc R U
H20C H 0.0911 1.2093 0.4262 0.136 Uiso 1 1 calc R U
C21 C 0.08811(17) 0.6952(4) 0.45979(10) 0.0925(8) Uani 1 1 d . .
H21A H 0.1326 0.5952 0.4842 0.139 Uiso 1 1 calc R U
H21B H 0.0638 0.6452 0.4146 0.139 Uiso 1 1 calc R U
H21C H 0.0388 0.7097 0.4816 0.139 Uiso 1 1 calc R U

loop_
_atom_site_aniso_label
_atom_site_aniso_U_11
_atom_site_aniso_U_22
_atom_site_aniso_U_33
_atom_site_aniso_U_23
_atom_site_aniso_U_13
_atom_site_aniso_U_12
B1 0.0533(11) 0.0512(11) 0.0407(9) -0.0032(8) 0.0123(8) -0.0054(9)
O1 0.0590(7) 0.0855(9) 0.0387(6) -0.0021(6) 0.0107(5) 0.0147(6)
O2 0.0554(7) 0.0857(9) 0.0415(6) -0.0170(6) 0.0084(5) 0.0054(6)
C1 0.0532(10) 0.0637(11) 0.0436(9) -0.0009(8) 0.0103(7) -0.0030(8)
C2 0.0494(9) 0.0543(10) 0.0370(8) 0.0034(7) 0.0074(6) -0.0083(8)
C3 0.0485(9) 0.0626(11) 0.0297(7) -0.0012(7) 0.0034(6) -0.0070(8)
C4 0.0661(11) 0.0595(11) 0.0555(10) 0.0040(9) 0.0183(8) -0.0037(9)
C5 0.0824(14) 0.0613(12) 0.0736(13) 0.0028(10) 0.0130(11) 0.0067(11)
C6 0.0638(13) 0.0920(16) 0.0675(12) -0.0131(12) 0.0065(10) 0.0126(11)
C7 0.0579(12) 0.1228(19) 0.0561(11) -0.0006(12) 0.0207(9) 0.0022(13)
C8 0.0606(11) 0.0889(14) 0.0471(9) 0.0130(9) 0.0151(8) -0.0014(10)
C9 0.0496(9) 0.0568(10) 0.0366(8) 0.0020(7) 0.0103(7) -0.0013(8)
C10 0.0574(10) 0.0604(10) 0.0410(8) 0.0003(8) 0.0086(7) 0.0020(8)
C11 0.0585(10) 0.0761(13) 0.0385(8) -0.0068(8) 0.0073(7) 0.0054(10)
C12 0.0553(10) 0.0922(14) 0.0393(8) 0.0009(9) 0.0099(7) 0.0199(10)
C13 0.0721(12) 0.0758(13) 0.0529(10) 0.0048(9) 0.0133(9) 0.0266(11)
C14 0.0692(11) 0.0651(12) 0.0424(9) -0.0034(8) 0.0099(8) 0.0074(10)
C15 0.0947(16) 0.139(2) 0.0473(11) -0.0018(12) -0.0031(10) 0.0535(16)
C16 0.0607(10) 0.0671(11) 0.0354(8) -0.0040(7) 0.0090(7) 0.0005(9)
C17 0.0582(10) 0.0677(11) 0.0386(8) -0.0107(8) 0.0050(7) 0.0001(9)
C18 0.0996(17) 0.122(2) 0.0604(12) 0.0261(13) 0.0050(11) -0.0357(15)
C19 0.1020(17) 0.122(2) 0.0592(12) -0.0301(13) 0.0211(11) 0.0227(15)
C20 0.0827(15) 0.1139(19) 0.0623(12) -0.0127(12) -0.0050(10) 0.0313(14)
C21 0.0957(16) 0.1088(18) 0.0690(13) -0.0144(12) 0.0137(11) -0.0457(15)

loop_
_atom_type_symbol
_atom_type_description
_atom_type_scat_dispersion_real
_atom_type_scat_dispersion_imag
_atom_type_scat_source
C C 0.0033 0.0016 'International Tables Vol C Tables 4.2.6.8 and 6.1.1.4'
H H 0.0000 0.0000 'International Tables Vol C Tables 4.2.6.8 and 6.1.1.4'
B B 0.0013 0.0007 'International Tables Vol C Tables 4.2.6.8 and 6.1.1.4'
O O 0.0106 0.0060 'International Tables Vol C Tables 4.2.6.8 and 6.1.1.4'

loop_
_geom_angle_atom_site_label_1
_geom_angle_atom_site_label_2
_geom_angle_atom_site_label_3
_geom_angle
O2 B1 O1 112.99(14)
O2 B1 C1 127.52(15)
O1 B1 C1 119.42(16)
B1 O1 C16 106.98(13)
B1 O2 C17 106.48(12)
C2 C1 B1 130.95(16)
C2 C1 H1 114.5
B1 C1 H1 114.5
C1 C2 C3 123.66(14)
C1 C2 C9 121.03(15)
C3 C2 C9 115.28(13)
C4 C3 C8 117.54(17)
C4 C3 C2 121.98(15)
C8 C3 C2 120.38(15)
C5 C4 C3 121.37(18)
C5 C4 H4 119.3
C3 C4 H4 119.3
C6 C5 C4 120.4(2)
C6 C5 H5 119.8
C4 C5 H5 119.8
C5 C6 C7 119.7(2)
C5 C6 H6 120.2
C7 C6 H6 120.2
C6 C7 C8 120.28(18)
C6 C7 H7 119.9
C8 C7 H7 119.9
C7 C8 C3 120.74(19)
C7 C8 H8 119.6
C3 C8 H8 119.6
C14 C9 C10 117.55(14)
C14 C9 C2 121.40(14)
C10 C9 C2 121.04(15)
C11 C10 C9 120.95(17)
C11 C10 H10 119.5
C9 C10 H10 119.5
C10 C11 C12 121.61(17)
C10 C11 H11 119.2
C12 C11 H11 119.2
C11 C12 C13 117.22(16)
C11 C12 C15 121.27(18)
C13 C12 C15 121.49(19)
C14 C13 C12 121.78(18)
C14 C13 H13 119.1
C12 C13 H13 119.1
C13 C14 C9 120.88(17)
C13 C14 H14 119.6
C9 C14 H14 119.6
C12 C15 H15A 109.5
C12 C15 H15B 109.5
H15A C15 H15B 109.5
C12 C15 H15C 109.5
H15A C15 H15C 109.5
H15B C15 H15C 109.5
O1 C16 C19 109.70(15)
O1 C16 C18 105.85(15)
C19 C16 C18 110.18(17)
O1 C16 C17 101.64(12)
C19 C16 C17 114.86(16)
C18 C16 C17 113.84(18)
O2 C17 C20 109.40(15)
O2 C17 C21 106.06(14)
C20 C17 C21 110.29(18)
O2 C17 C16 102.20(12)
C20 C17 C16 115.39(16)
C21 C17 C16 112.75(17)
C16 C18 H18A 109.5
C16 C18 H18B 109.5
H18A C18 H18B 109.5
C16 C18 H18C 109.5
H18A C18 H18C 109.5
H18B C18 H18C 109.5
C16 C19 H19A 109.5
C16 C19 H19B 109.5
H19A C19 H19B 109.5
C16 C19 H19C 109.5
H19A C19 H19C 109.5
H19B C19 H19C 109.5
C17 C20 H20A 109.5
C17 C20 H20B 109.5
H20A C20 H20B 109.5
C17 C20 H20C 109.5
H20A C20 H20C 109.5
H20B C20 H20C 109.5
C17 C21 H21A 109.5
C17 C21 H21B 109.5
H21A C21 H21B 109.5
C17 C21 H21C 109.5
H21A C21 H21C 109.5
H21B C21 H21C 109.5

loop_
_geom_bond_atom_site_label_1
_geom_bond_atom_site_label_2
_geom_bond_distance
B1 O2 1.355(2)
B1 O1 1.361(2)
B1 C1 1.546(2)
O1 C16 1.4554(19)
O2 C17 1.4613(18)
C1 C2 1.339(2)
C1 H1 0.9300
C2 C3 1.484(2)
C2 C9 1.496(2)
C3 C4 1.378(2)
C3 C8 1.387(2)
C4 C5 1.375(3)
C4 H4 0.9300
C5 C6 1.357(3)
C5 H5 0.9300
C6 C7 1.367(3)
C6 H6 0.9300
C7 C8 1.380(3)
C7 H7 0.9300
C8 H8 0.9300
C9 C14 1.382(2)
C9 C10 1.390(2)
C10 C11 1.375(2)
C10 H10 0.9300
C11 C12 1.379(3)
C11 H11 0.9300
C12 C13 1.381(3)
C12 C15 1.507(2)
C13 C14 1.376(2)
C13 H13 0.9300
C14 H14 0.9300
C15 H15A 0.9600
C15 H15B 0.9600
C15 H15C 0.9600
C16 C19 1.511(2)
C16 C18 1.512(3)
C16 C17 1.535(2)
C17 C20 1.514(3)
C17 C21 1.517(3)
C18 H18A 0.9600
C18 H18B 0.9600
C18 H18C 0.9600
C19 H19A 0.9600
C19 H19B 0.9600
C19 H19C 0.9600
C20 H20A 0.9600
C20 H20B 0.9600
C20 H20C 0.9600
C21 H21A 0.9600
C21 H21B 0.9600
C21 H21C 0.9600

loop_
_geom_torsion_atom_site_label_1
_geom_torsion_atom_site_label_2
_geom_torsion_atom_site_label_3
_geom_torsion_atom_site_label_4
_geom_torsion
O2 B1 O1 C16 10.6(2)
C1 B1 O1 C16 -172.34(15)
O1 B1 O2 C17 10.3(2)
C1 B1 O2 C17 -166.44(17)
O2 B1 C1 C2 -15.7(3)
O1 B1 C1 C2 167.67(17)
B1 C1 C2 C3 -6.8(3)
B1 C1 C2 C9 175.30(16)
C1 C2 C3 C4 -57.0(2)
C9 C2 C3 C4 121.03(16)
C1 C2 C3 C8 126.72(18)
C9 C2 C3 C8 -55.3(2)
C8 C3 C4 C5 1.1(3)
C2 C3 C4 C5 -175.26(16)
C3 C4 C5 C6 -0.7(3)
C4 C5 C6 C7 -0.7(3)
C5 C6 C7 C8 1.7(3)
C6 C7 C8 C3 -1.2(3)
C4 C3 C8 C7 -0.2(3)
C2 C3 C8 C7 176.28(16)
C1 C2 C9 C14 -33.3(2)
C3 C2 C9 C14 148.66(16)
C1 C2 C9 C10 145.71(17)
C3 C2 C9 C10 -32.4(2)
C14 C9 C10 C11 0.4(2)
C2 C9 C10 C11 -178.63(15)
C9 C10 C11 C12 -0.7(3)
C10 C11 C12 C13 0.6(3)
C10 C11 C12 C15 -177.80(19)
C11 C12 C13 C14 -0.3(3)
C15 C12 C13 C14 178.09(19)
C12 C13 C14 C9 0.1(3)
C10 C9 C14 C13 -0.1(3)
C2 C9 C14 C13 178.92(16)
B1 O1 C16 C19 -147.42(17)
B1 O1 C16 C18 93.73(18)
B1 O1 C16 C17 -25.44(17)
B1 O2 C17 C20 -148.15(17)
B1 O2 C17 C21 92.92(18)
B1 O2 C17 C16 -25.37(18)
O1 C16 C17 O2 30.42(16)
C19 C16 C17 O2 148.76(16)
C18 C16 C17 O2 -82.89(17)
O1 C16 C17 C20 149.03(15)
C19 C16 C17 C20 -92.6(2)
C18 C16 C17 C20 35.7(2)
O1 C16 C17 C21 -83.00(17)
C19 C16 C17 C21 35.3(2)
C18 C16 C17 C21 163.68(16)
